data_4069762
loop_
_publ_author_name
'Bonnier, Catherine'
'Piers, Warren E.'
'Al-Sheikh Ali, Adeeb'
'Thompson, Alison'
'Parvez, Masood'

_publ_section_title
;
 Perfluoroaryl-Substituted Boron Dipyrrinato Complexes
;
_journal_issue 16
_journal_name_full Organometallics
_journal_page_first 4845
_journal_paper_doi 10.1021/om900402e
_journal_volume 28
_journal_year 2009
_chemical_formula_sum 'C24 H23 B F8.5 N2.5 O2 S'
_chemical_formula_weight 582.82
_chemical_name_systematic
;
 ?
;
_space_group_IT_number 15
_symmetry_cell_setting monoclinic
_symmetry_space_group_name_Hall '-C 2yc'
_symmetry_space_group_name_H-M 'C 1 2/c 1'
_atom_sites_solution_hydrogens geom
_atom_sites_solution_primary direct
_atom_sites_solution_secondary difmap
_cell_angle_alpha 90.00
_cell_angle_beta 105.48(2)
_cell_angle_gamma 90.00
_cell_formula_units_Z 16
_cell_length_a 45.488(9)
_cell_length_b 12.342(2)
_cell_length_c 19.417(3)
_cell_measurement_reflns_used 18116
_cell_measurement_temperature 173(2)
_cell_measurement_theta_max 25.36
_cell_measurement_theta_min 2.16
_cell_volume 10506(3)
_computing_cell_refinement 'HKL DENZO (Otwinowski & Minor, 1997)'
_computing_data_collection 'COLLECT (Hooft, 1998)'
_computing_data_reduction 'SCALEPACK (Otwinowski & Minor, 1997)'
_computing_molecular_graphics 'ORTEP-3 (Farrugia, 1997)'
_computing_publication_material 'SHELXL-97 (Sheldrick, 2008)'
_computing_structure_refinement 'SHELXL-97 (Sheldrick, 2008)'
_computing_structure_solution 'SIR92 (Altomare et al., 1991)'
_diffrn_ambient_temperature 173(2)
_diffrn_measured_fraction_theta_full 0.992
_diffrn_measured_fraction_theta_max 0.992
_diffrn_measurement_device_type 'Bruker APEX2 CCD'
_diffrn_measurement_method ' \w and \f '
_diffrn_radiation_monochromator graphite
_diffrn_radiation_source 'fine-focus sealed tube'
_diffrn_radiation_type MoK\a
_diffrn_radiation_wavelength 0.71073
_diffrn_reflns_av_R_equivalents 0.0381
_diffrn_reflns_av_sigmaI/netI 0.0427
_diffrn_reflns_limit_h_max 54
_diffrn_reflns_limit_h_min -54
_diffrn_reflns_limit_k_max 14
_diffrn_reflns_limit_k_min -14
_diffrn_reflns_limit_l_max 23
_diffrn_reflns_limit_l_min -23
_diffrn_reflns_number 18116
_diffrn_reflns_theta_full 25.36
_diffrn_reflns_theta_max 25.36
_diffrn_reflns_theta_min 2.16
_exptl_absorpt_coefficient_mu 0.210
_exptl_absorpt_correction_T_max 0.9834
_exptl_absorpt_correction_T_min 0.9712
_exptl_absorpt_correction_type multi-scan
_exptl_absorpt_process_details 'SORTAV: (Blessing, 1997)'
_exptl_crystal_colour brown
_exptl_crystal_density_diffrn 1.474
_exptl_crystal_density_method 'not measured'
_exptl_crystal_description prism
_exptl_crystal_F_000 4768
_exptl_crystal_size_max 0.14
_exptl_crystal_size_mid 0.12
_exptl_crystal_size_min 0.08
_refine_diff_density_max 0.581
_refine_diff_density_min -0.388
_refine_diff_density_rms 0.061
_refine_ls_extinction_method none
_refine_ls_goodness_of_fit_ref 1.117
_refine_ls_hydrogen_treatment constr
_refine_ls_matrix_type full
_refine_ls_number_parameters 737
_refine_ls_number_reflns 9565
_refine_ls_number_restraints 2
_refine_ls_restrained_S_all 1.117
_refine_ls_R_factor_all 0.1087
_refine_ls_R_factor_gt 0.0770
_refine_ls_shift/su_max 0.000
_refine_ls_shift/su_mean 0.000
_refine_ls_structure_factor_coef Fsqd
_refine_ls_weighting_details 'calc w=1/[\s^2^(Fo^2^)+(0.054P)^2^+47.0P] where P=(Fo^2^+2Fc^2^)/3'
_refine_ls_weighting_scheme calc
_refine_ls_wR_factor_gt 0.1669
_refine_ls_wR_factor_ref 0.1864
_reflns_number_gt 7035
_reflns_number_total 9565
_reflns_threshold_expression >2sigma(I)
_cod_data_source_file om900402e_si_008.cif
_cod_data_source_block Compound_I
_cod_depositor_comments
;
The following automatic conversions were performed:

'_symmetry_cell_setting' value 'Monoclinic' changed to 'monoclinic'
according to /home/saulius/struct/CIF-dictionaries/cif_core.dic
dictionary named 'cif_core.dic' version 2.4.2 from 2011-04-26.

Automatic conversion script
Id: cif_fix_values 1715 2011-07-08 13:25:40Z adriana 
;
_cod_original_sg_symbol_H-M 'C 2/c'
_cod_original_formula_sum 'C24 H23 B F8.50 N2.50 O2 S'
_cod_database_code 4069762

loop_
_symmetry_equiv_pos_as_xyz
'x, y, z'
'-x, y, -z+1/2'
'x+1/2, y+1/2, z'
'-x+1/2, y+1/2, -z+1/2'
'-x, -y, -z'
'x, -y, z-1/2'
'-x+1/2, -y+1/2, -z'
'x+1/2, -y+1/2, z-1/2'

loop_
_atom_site_label
_atom_site_type_symbol
_atom_site_fract_x
_atom_site_fract_y
_atom_site_fract_z
_atom_site_U_iso_or_equiv
_atom_site_adp_type
_atom_site_occupancy
_atom_site_symmetry_multiplicity
_atom_site_calc_flag
_atom_site_refinement_flags
_atom_site_disorder_assembly
_atom_site_disorder_group
F1 F 0.12301(5) 0.32942(19) 0.37093(12) 0.0450(6) Uani 1 1 d . . .
F2 F 0.17826(5) 0.25347(19) 0.58510(12) 0.0430(6) Uani 1 1 d . . .
F3 F 0.19228(6) 0.3937(2) 0.69315(13) 0.0658(8) Uani 1 1 d . . .
F4 F 0.17236(7) 0.6012(2) 0.67385(15) 0.0687(8) Uani 1 1 d . . .
F5 F 0.13819(7) 0.6656(2) 0.54304(16) 0.0606(7) Uani 1 1 d . . .
F6 F 0.12495(5) 0.52811(18) 0.43309(13) 0.0458(6) Uani 1 1 d . . .
F7 F 0.07305(5) 0.17974(18) 0.17070(12) 0.0414(6) Uani 1 1 d . . .
F8 F 0.06263(6) 0.2762(2) 0.04424(12) 0.0535(7) Uani 1 1 d . . .
F9 F 0.07800(6) 0.4869(2) 0.03492(13) 0.0564(7) Uani 1 1 d . . .
F10 F 0.10759(6) 0.5965(2) 0.15612(13) 0.0523(7) Uani 1 1 d . . .
F11 F 0.12044(5) 0.49941(18) 0.28240(12) 0.0423(6) Uani 1 1 d . . .
N1 N 0.17581(6) 0.2595(2) 0.42890(16) 0.0299(7) Uani 1 1 d . . .
N2 N 0.13129(7) 0.1882(2) 0.46641(16) 0.0300(7) Uani 1 1 d . . .
N3 N 0.11352(6) 0.1524(2) 0.30366(16) 0.0290(7) Uani 1 1 d . A .
N4 N 0.06949(6) 0.2576(2) 0.32250(15) 0.0266(6) Uani 1 1 d . A .
B1 B 0.14517(9) 0.2892(3) 0.4427(2) 0.0285(9) Uani 1 1 d . . .
B2 B 0.10088(9) 0.2663(3) 0.3073(2) 0.0284(9) Uani 1 1 d . . .
C1 C 0.19668(8) 0.3275(3) 0.4118(2) 0.0346(9) Uani 1 1 d . . .
C2 C 0.22254(8) 0.2671(4) 0.4087(2) 0.0404(10) Uani 1 1 d . . .
C3 C 0.21728(9) 0.1598(4) 0.4235(2) 0.0402(10) Uani 1 1 d . . .
C4 C 0.18832(8) 0.1554(3) 0.4369(2) 0.0343(9) Uani 1 1 d . . .
C5 C 0.17261(9) 0.0706(3) 0.4580(2) 0.0396(10) Uani 1 1 d . . .
H5 H 0.1809 -0.0015 0.4617 0.048 Uiso 1 1 d R . .
C6 C 0.14495(9) 0.0849(3) 0.4730(2) 0.0355(9) Uani 1 1 d . . .
C7 C 0.12625(11) 0.0132(3) 0.4996(2) 0.0476(11) Uani 1 1 d . . .
C8 C 0.10169(10) 0.0716(3) 0.5095(2) 0.0443(10) Uani 1 1 d . . .
C9 C 0.10585(9) 0.1796(3) 0.4900(2) 0.0326(8) Uani 1 1 d . . .
C10 C 0.19176(9) 0.4447(3) 0.3972(2) 0.0427(10) Uani 1 1 d . . .
H10A H 0.2086 0.4740 0.3802 0.051 Uiso 1 1 calc R . .
H10B H 0.1910 0.4822 0.4412 0.051 Uiso 1 1 calc R . .
H10C H 0.1725 0.4556 0.3606 0.051 Uiso 1 1 calc R . .
C11 C 0.24998(9) 0.3127(5) 0.3898(2) 0.0534(12) Uani 1 1 d . . .
H11A H 0.2523 0.3872 0.4044 0.064 Uiso 1 1 d R . .
H11B H 0.2678 0.2728 0.4146 0.064 Uiso 1 1 d R . .
C12 C 0.24700(12) 0.3087(6) 0.3105(3) 0.085(2) Uani 1 1 d . . .
H12A H 0.2658 0.3359 0.3011 0.102 Uiso 1 1 calc R . .
H12B H 0.2298 0.3539 0.2852 0.102 Uiso 1 1 calc R . .
H12C H 0.2435 0.2338 0.2936 0.102 Uiso 1 1 calc R . .
C13 C 0.23849(10) 0.0660(4) 0.4259(3) 0.0566(13) Uani 1 1 d . . .
H13A H 0.2294 0.0002 0.4396 0.068 Uiso 1 1 calc R . .
H13B H 0.2580 0.0807 0.4609 0.068 Uiso 1 1 calc R . .
H13C H 0.2419 0.0557 0.3786 0.068 Uiso 1 1 calc R . .
C15 C 0.13247(14) -0.1054(4) 0.5148(3) 0.0693(15) Uani 1 1 d . . .
H15A H 0.1138 -0.1469 0.4947 0.083 Uiso 1 1 calc R . .
H15B H 0.1392 -0.1169 0.5666 0.083 Uiso 1 1 calc R . .
H15C H 0.1485 -0.1295 0.4931 0.083 Uiso 1 1 calc R . .
C16 C 0.07457(13) 0.0317(4) 0.5343(3) 0.0635(14) Uani 1 1 d . . .
H16A H 0.0563 0.0646 0.5056 0.076 Uiso 1 1 d R . .
H16B H 0.0730 -0.0457 0.5295 0.076 Uiso 1 1 d R . .
C17 C 0.07730(13) 0.0592(5) 0.6101(3) 0.0773(17) Uani 1 1 d . . .
H17A H 0.0587 0.0371 0.6227 0.093 Uiso 1 1 calc R . .
H17B H 0.0802 0.1375 0.6170 0.093 Uiso 1 1 calc R . .
H17C H 0.0949 0.0211 0.6409 0.093 Uiso 1 1 calc R . .
C18 C 0.08603(8) 0.2726(3) 0.4954(2) 0.0333(9) Uani 1 1 d . . .
H18A H 0.0646 0.2512 0.4776 0.040 Uiso 1 1 calc R . .
H18B H 0.0903 0.3330 0.4667 0.040 Uiso 1 1 calc R . .
H18C H 0.0901 0.2952 0.5454 0.040 Uiso 1 1 calc R . .
C19 C 0.15062(8) 0.3834(3) 0.50401(19) 0.0288(8) Uani 1 1 d . . .
C20 C 0.16801(8) 0.3552(3) 0.5720(2) 0.0352(9) Uani 1 1 d . . .
C21 C 0.17568(9) 0.4267(4) 0.6288(2) 0.0425(10) Uani 1 1 d . . .
C22 C 0.16572(10) 0.5313(4) 0.6187(2) 0.0435(10) Uani 1 1 d . . .
C23 C 0.14861(10) 0.5642(3) 0.5531(2) 0.0428(10) Uani 1 1 d . . .
C24 C 0.14155(9) 0.4902(3) 0.4974(2) 0.0340(9) Uani 1 1 d . . .
C25 C 0.13889(8) 0.1213(3) 0.2842(2) 0.0344(9) Uani 1 1 d . A .
C26 C 0.14162(9) 0.0077(3) 0.2873(2) 0.0446(10) Uani 1 1 d . . .
C27 C 0.11648(10) -0.0323(3) 0.3054(2) 0.0440(10) Uani 1 1 d . A .
C28 C 0.09847(8) 0.0574(3) 0.3152(2) 0.0310(8) Uani 1 1 d . . .
C29 C 0.07021(8) 0.0616(3) 0.3279(2) 0.0340(9) Uani 1 1 d . A .
H29 H 0.0603 -0.0042 0.3354 0.041 Uiso 1 1 d R . .
C30 C 0.05545(8) 0.1590(3) 0.33065(18) 0.0293(8) Uani 1 1 d . . .
C31 C 0.02629(8) 0.1807(3) 0.34036(19) 0.0319(8) Uani 1 1 d . A .
C32 C 0.02280(8) 0.2932(3) 0.33797(19) 0.0315(8) Uani 1 1 d . . .
C33 C 0.04957(8) 0.3386(3) 0.32717(18) 0.0276(8) Uani 1 1 d . A .
C34 C 0.15925(9) 0.1985(3) 0.2602(2) 0.0385(9) Uani 1 1 d . . .
H34A H 0.1803 0.1718 0.2750 0.046 Uiso 1 1 calc R A .
H34B H 0.1581 0.2697 0.2816 0.046 Uiso 1 1 calc R . .
H34C H 0.1527 0.2048 0.2080 0.046 Uiso 1 1 calc R . .
C35 C 0.16829(11) -0.0561(4) 0.2756(3) 0.0665(15) Uani 1 1 d D A .
H35A H 0.1688 -0.1294 0.2967 0.080 Uiso 0.50 1 calc PR . .
H35B H 0.1877 -0.0189 0.2986 0.080 Uiso 0.50 1 calc PR . .
C36 C 0.1642(7) -0.0642(15) 0.1957(5) 0.105(7) Uani 0.50 1 d PD . .
H36A H 0.1812 -0.1049 0.1865 0.126 Uiso 0.50 1 calc PR A .
H36B H 0.1636 0.0087 0.1755 0.126 Uiso 0.50 1 calc PR . .
H36C H 0.1450 -0.1017 0.1736 0.126 Uiso 0.50 1 calc PR . .
C35' C 0.16829(11) -0.0561(4) 0.2756(3) 0.0665(15) Uani 0.00 1 d PD A 2
H35C H 0.1752 -0.1073 0.3159 0.080 Uiso 0.50 1 calc PR A 2
H35D H 0.1853 -0.0050 0.2776 0.080 Uiso 0.50 1 calc PR A 2
C36' C 0.1627(7) -0.1198(15) 0.2067(6) 0.105(7) Uani 0.50 1 d PD A 2
H36D H 0.1815 -0.1572 0.2049 0.126 Uiso 0.50 1 calc PR A 2
H36E H 0.1565 -0.0702 0.1660 0.126 Uiso 0.50 1 calc PR A 2
H36F H 0.1465 -0.1732 0.2046 0.126 Uiso 0.50 1 calc PR A 2
C37 C 0.10833(12) -0.1491(4) 0.3137(3) 0.0619(14) Uani 1 1 d . . .
H37A H 0.0923 -0.1528 0.3387 0.074 Uiso 1 1 calc R A .
H37B H 0.1264 -0.1881 0.3413 0.074 Uiso 1 1 calc R . .
H37C H 0.1010 -0.1824 0.2664 0.074 Uiso 1 1 calc R . .
C39 C 0.00381(9) 0.0983(4) 0.3506(2) 0.0431(10) Uani 1 1 d . . .
H39A H -0.0161 0.1129 0.3174 0.052 Uiso 1 1 calc R A .
H39B H 0.0021 0.1021 0.3998 0.052 Uiso 1 1 calc R . .
H39C H 0.0107 0.0258 0.3415 0.052 Uiso 1 1 calc R . .
C40 C -0.00352(8) 0.3576(3) 0.3493(2) 0.0377(9) Uani 1 1 d . A .
H40A H -0.0060 0.4217 0.3203 0.045 Uiso 1 1 d R . .
H40B H -0.0217 0.3145 0.3353 0.045 Uiso 1 1 d R . .
C41 C 0.00108(10) 0.3910(4) 0.4270(2) 0.0482(11) Uani 1 1 d . . .
H41A H -0.0161 0.4363 0.4311 0.058 Uiso 1 1 calc R A .
H41B H 0.0201 0.4320 0.4432 0.058 Uiso 1 1 calc R . .
H41C H 0.0021 0.3261 0.4566 0.058 Uiso 1 1 calc R . .
C42 C 0.05595(9) 0.4558(3) 0.3228(2) 0.0352(9) Uani 1 1 d . . .
H42A H 0.0386 0.4979 0.3290 0.042 Uiso 1 1 calc R A .
H42B H 0.0592 0.4720 0.2760 0.042 Uiso 1 1 calc R . .
H42C H 0.0743 0.4750 0.3605 0.042 Uiso 1 1 calc R . .
C43 C 0.09751(8) 0.3335(3) 0.23294(19) 0.0285(8) Uani 1 1 d . . .
C44 C 0.08282(8) 0.2820(3) 0.1696(2) 0.0340(9) Uani 1 1 d . . .
C45 C 0.07663(9) 0.3315(4) 0.1033(2) 0.0385(10) Uani 1 1 d . . .
C46 C 0.08467(9) 0.4379(4) 0.0989(2) 0.0412(10) Uani 1 1 d . . .
C47 C 0.09933(9) 0.4931(3) 0.1599(2) 0.0376(9) Uani 1 1 d . . .
C48 C 0.10570(8) 0.4399(3) 0.2245(2) 0.0339(9) Uani 1 1 d . . .
N5 N 0.0000 0.6768(4) 0.2500 0.0434(12) Uani 1 2 d S . .
S1 S 0.02000(3) 0.73717(10) 0.20693(6) 0.0480(3) Uani 1 1 d . . .
O1 O 0.02869(8) 0.8460(3) 0.22794(17) 0.0599(9) Uani 1 1 d . . .
O2 O 0.04229(9) 0.6632(3) 0.1962(2) 0.0747(11) Uani 1 1 d . . .
C49 C -0.00654(14) 0.7511(4) 0.1176(3) 0.0583(13) Uani 1 1 d . . .
F12 F -0.03067(8) 0.8096(3) 0.11878(16) 0.0814(10) Uani 1 1 d . . .
F13 F 0.00743(9) 0.7985(3) 0.07391(16) 0.0923(11) Uani 1 1 d . . .
F14 F -0.01601(8) 0.6549(3) 0.09049(15) 0.0798(10) Uani 1 1 d . . .
N6 N 0.2499(2) 0.3092(6) 0.0028(5) 0.064(2) Uani 0.50 1 d P . .
S2 S 0.22168(3) 0.24874(10) 0.01634(7) 0.0553(3) Uani 1 1 d . . .
C50 C 0.2311(2) 0.2103(9) 0.1078(5) 0.115(3) Uani 1 1 d . . .
O3 O 0.22181(18) 0.3579(6) 0.0248(5) 0.0795(17) Uani 0.50 1 d P B 1
O4 O 0.21249(19) 0.1538(7) -0.0216(5) 0.087(2) Uani 0.50 1 d P . 1
F15 F 0.2048(8) 0.227(2) 0.133(2) 0.125(5) Uani 0.50 1 d P B 1
F16 F 0.2381(3) 0.3174(12) 0.1441(5) 0.145(4) Uani 0.50 1 d P B 1
F17 F 0.2543(4) 0.1561(12) 0.1294(8) 0.147(3) Uani 0.50 1 d P B 1
O3' O 0.19708(18) 0.3317(6) 0.0058(5) 0.0795(17) Uani 0.50 1 d P C 2
O4' O 0.19470(19) 0.1919(7) -0.0165(5) 0.087(2) Uani 0.50 1 d P C 2
F15' F 0.2104(8) 0.184(2) 0.134(2) 0.125(5) Uani 0.50 1 d P B 2
F16' F 0.2556(4) 0.2345(14) 0.1487(6) 0.145(4) Uani 0.50 1 d P B 2
F17' F 0.2279(3) 0.0857(10) 0.1075(6) 0.147(3) Uani 0.50 1 d P B 2

loop_
_atom_site_aniso_label
_atom_site_aniso_U_11
_atom_site_aniso_U_22
_atom_site_aniso_U_33
_atom_site_aniso_U_23
_atom_site_aniso_U_13
_atom_site_aniso_U_12
F1 0.0417(13) 0.0434(14) 0.0476(14) 0.0015(11) 0.0079(11) 0.0018(11)
F2 0.0413(13) 0.0428(14) 0.0393(13) 0.0021(11) 0.0008(10) 0.0108(11)
F3 0.0684(18) 0.078(2) 0.0405(15) -0.0122(14) -0.0035(13) 0.0047(16)
F4 0.080(2) 0.0631(19) 0.0639(18) -0.0358(15) 0.0203(15) -0.0122(16)
F5 0.0740(19) 0.0284(13) 0.084(2) -0.0121(13) 0.0290(15) 0.0012(12)
F6 0.0525(15) 0.0280(12) 0.0542(15) 0.0037(11) 0.0092(12) 0.0058(11)
F7 0.0444(13) 0.0370(13) 0.0389(13) -0.0004(10) 0.0043(10) -0.0036(11)
F8 0.0585(16) 0.0658(17) 0.0308(13) -0.0014(12) 0.0025(11) -0.0017(13)
F9 0.0557(16) 0.0702(18) 0.0400(14) 0.0232(13) 0.0067(11) 0.0001(14)
F10 0.0524(15) 0.0457(15) 0.0555(15) 0.0217(12) 0.0086(12) -0.0054(12)
F11 0.0467(14) 0.0336(13) 0.0418(13) 0.0051(10) 0.0036(10) -0.0072(11)
N1 0.0247(16) 0.0306(17) 0.0326(16) -0.0022(14) 0.0046(13) 0.0005(13)
N2 0.0304(16) 0.0265(16) 0.0323(17) 0.0017(13) 0.0068(13) 0.0024(13)
N3 0.0252(16) 0.0296(17) 0.0319(16) 0.0003(13) 0.0069(13) 0.0015(13)
N4 0.0237(15) 0.0256(16) 0.0293(15) 0.0023(13) 0.0049(12) 0.0003(12)
B1 0.026(2) 0.029(2) 0.031(2) 0.0015(18) 0.0076(17) 0.0017(17)
B2 0.026(2) 0.027(2) 0.030(2) 0.0031(18) 0.0058(17) 0.0013(17)
C1 0.0274(19) 0.044(2) 0.030(2) -0.0049(18) 0.0043(15) 0.0000(17)
C2 0.0201(18) 0.064(3) 0.034(2) -0.006(2) 0.0018(15) 0.0019(19)
C3 0.034(2) 0.051(3) 0.032(2) -0.0061(19) 0.0023(17) 0.013(2)
C4 0.030(2) 0.034(2) 0.034(2) -0.0027(17) -0.0003(16) 0.0127(17)
C5 0.040(2) 0.031(2) 0.043(2) 0.0001(18) 0.0023(18) 0.0114(18)
C6 0.039(2) 0.025(2) 0.039(2) 0.0037(17) 0.0034(17) 0.0066(17)
C7 0.056(3) 0.027(2) 0.056(3) 0.011(2) 0.009(2) 0.001(2)
C8 0.048(3) 0.036(2) 0.051(3) 0.011(2) 0.017(2) 0.001(2)
C9 0.036(2) 0.029(2) 0.032(2) 0.0011(16) 0.0081(16) -0.0011(17)
C10 0.033(2) 0.044(2) 0.053(3) 0.002(2) 0.0152(19) -0.0045(19)
C11 0.025(2) 0.082(4) 0.052(3) -0.006(3) 0.0088(19) 0.002(2)
C12 0.050(3) 0.156(7) 0.055(3) -0.002(4) 0.022(3) -0.010(4)
C13 0.040(3) 0.070(3) 0.055(3) -0.010(3) 0.003(2) 0.024(2)
C15 0.087(4) 0.029(3) 0.094(4) 0.015(3) 0.027(3) 0.006(3)
C16 0.080(4) 0.045(3) 0.074(4) 0.018(3) 0.036(3) 0.004(3)
C17 0.069(4) 0.076(4) 0.087(4) 0.024(3) 0.023(3) -0.005(3)
C18 0.033(2) 0.033(2) 0.035(2) 0.0006(17) 0.0111(16) -0.0009(17)
C19 0.0228(18) 0.029(2) 0.036(2) -0.0013(16) 0.0108(15) -0.0032(15)
C20 0.029(2) 0.037(2) 0.041(2) -0.0031(18) 0.0122(17) 0.0023(17)
C21 0.035(2) 0.054(3) 0.036(2) -0.010(2) 0.0061(18) -0.004(2)
C22 0.043(2) 0.046(3) 0.043(2) -0.018(2) 0.0158(19) -0.012(2)
C23 0.043(2) 0.028(2) 0.063(3) -0.007(2) 0.024(2) -0.0043(19)
C24 0.031(2) 0.029(2) 0.042(2) 0.0018(18) 0.0098(17) -0.0001(16)
C25 0.031(2) 0.040(2) 0.031(2) -0.0045(17) 0.0062(16) 0.0016(17)
C26 0.037(2) 0.036(2) 0.060(3) -0.008(2) 0.011(2) 0.0093(19)
C27 0.040(2) 0.032(2) 0.058(3) -0.007(2) 0.009(2) 0.0040(19)
C28 0.029(2) 0.0248(19) 0.037(2) 0.0003(16) 0.0051(16) 0.0009(16)
C29 0.032(2) 0.030(2) 0.037(2) 0.0009(17) 0.0048(16) -0.0043(17)
C30 0.0290(19) 0.031(2) 0.0264(19) 0.0022(16) 0.0048(15) -0.0027(16)
C31 0.0250(19) 0.037(2) 0.032(2) 0.0030(17) 0.0039(15) -0.0023(16)
C32 0.0238(18) 0.040(2) 0.0298(19) 0.0007(17) 0.0050(15) 0.0011(16)
C33 0.0266(18) 0.0279(19) 0.0266(18) 0.0009(15) 0.0041(14) 0.0040(15)
C34 0.032(2) 0.047(2) 0.037(2) -0.0031(19) 0.0096(17) 0.0033(19)
C35 0.052(3) 0.058(3) 0.093(4) -0.020(3) 0.025(3) 0.011(3)
C36 0.072(5) 0.122(18) 0.108(7) -0.064(9) 0.001(5) 0.041(15)
C35' 0.052(3) 0.058(3) 0.093(4) -0.020(3) 0.025(3) 0.011(3)
C36' 0.072(5) 0.122(18) 0.108(7) -0.064(9) 0.001(5) 0.041(15)
C37 0.061(3) 0.032(2) 0.094(4) -0.002(3) 0.022(3) 0.007(2)
C39 0.034(2) 0.045(3) 0.049(2) 0.007(2) 0.0095(18) -0.0051(19)
C40 0.0238(19) 0.044(2) 0.045(2) -0.0013(19) 0.0089(17) 0.0011(17)
C41 0.042(2) 0.059(3) 0.048(3) -0.007(2) 0.020(2) 0.005(2)
C42 0.030(2) 0.031(2) 0.046(2) 0.0036(18) 0.0132(17) 0.0053(17)
C43 0.0224(18) 0.031(2) 0.032(2) 0.0021(16) 0.0073(15) 0.0037(15)
C44 0.0247(19) 0.036(2) 0.041(2) 0.0041(18) 0.0082(16) 0.0027(16)
C45 0.030(2) 0.051(3) 0.033(2) 0.0019(19) 0.0052(16) 0.0027(19)
C46 0.035(2) 0.053(3) 0.035(2) 0.019(2) 0.0078(17) 0.006(2)
C47 0.032(2) 0.037(2) 0.045(2) 0.0146(19) 0.0118(18) 0.0017(18)
C48 0.0257(19) 0.042(2) 0.035(2) 0.0047(18) 0.0093(16) 0.0016(17)
N5 0.052(3) 0.036(3) 0.044(3) 0.000 0.015(2) 0.000
S1 0.0527(7) 0.0438(6) 0.0473(6) 0.0030(5) 0.0130(5) 0.0009(5)
O1 0.064(2) 0.053(2) 0.059(2) 0.0001(16) 0.0112(16) -0.0170(17)
O2 0.074(2) 0.075(3) 0.086(3) 0.012(2) 0.040(2) 0.022(2)
C49 0.089(4) 0.044(3) 0.042(3) -0.005(2) 0.018(3) -0.008(3)
F12 0.090(2) 0.082(2) 0.0564(18) 0.0029(16) -0.0070(16) 0.022(2)
F13 0.146(3) 0.083(2) 0.0540(18) 0.0111(17) 0.037(2) -0.025(2)
F14 0.124(3) 0.0605(19) 0.0490(17) -0.0100(15) 0.0128(17) -0.0194(19)
N6 0.073(6) 0.041(4) 0.095(6) -0.020(4) 0.050(5) -0.021(4)
S2 0.0509(7) 0.0441(7) 0.0782(9) -0.0153(6) 0.0297(6) -0.0158(6)
C50 0.124(7) 0.139(8) 0.104(6) 0.014(6) 0.070(6) 0.046(6)
O3 0.063(3) 0.055(3) 0.131(5) 0.004(3) 0.045(4) 0.006(3)
O4 0.067(5) 0.078(5) 0.132(5) -0.048(4) 0.054(4) -0.040(4)
F15 0.115(11) 0.152(19) 0.135(4) 0.055(13) 0.078(7) 0.045(10)
F16 0.139(8) 0.227(12) 0.066(4) -0.023(6) 0.023(4) 0.020(7)
F17 0.141(7) 0.161(9) 0.143(7) 0.065(7) 0.042(7) 0.049(6)
O3' 0.063(3) 0.055(3) 0.131(5) 0.004(3) 0.045(4) 0.006(3)
O4' 0.067(5) 0.078(5) 0.132(5) -0.048(4) 0.054(4) -0.040(4)
F15' 0.115(11) 0.152(19) 0.135(4) 0.055(13) 0.078(7) 0.045(10)
F16' 0.139(8) 0.227(12) 0.066(4) -0.023(6) 0.023(4) 0.020(7)
F17' 0.141(7) 0.161(9) 0.143(7) 0.065(7) 0.042(7) 0.049(6)

loop_
_atom_type_symbol
_atom_type_description
_atom_type_scat_dispersion_real
_atom_type_scat_dispersion_imag
_atom_type_scat_source
C C 0.0033 0.0016 'International Tables Vol C Tables 4.2.6.8 and 6.1.1.4'
H H 0.0000 0.0000 'International Tables Vol C Tables 4.2.6.8 and 6.1.1.4'
F F 0.0171 0.0103 'International Tables Vol C Tables 4.2.6.8 and 6.1.1.4'
N N 0.0061 0.0033 'International Tables Vol C Tables 4.2.6.8 and 6.1.1.4'
O O 0.0106 0.0060 'International Tables Vol C Tables 4.2.6.8 and 6.1.1.4'
S S 0.1246 0.1234 'International Tables Vol C Tables 4.2.6.8 and 6.1.1.4'
B B 0.0013 0.0007 'International Tables Vol C Tables 4.2.6.8 and 6.1.1.4'

loop_
_geom_angle_atom_site_label_1
_geom_angle_atom_site_label_2
_geom_angle_atom_site_label_3
_geom_angle
_geom_angle_site_symmetry_1
_geom_angle_site_symmetry_3
B1 F1 B2 131.7(3) . .
C1 N1 C4 107.6(3) . .
C1 N1 B1 128.0(3) . .
C4 N1 B1 124.3(3) . .
C9 N2 C6 107.1(3) . .
C9 N2 B1 128.7(3) . .
C6 N2 B1 124.0(3) . .
C25 N3 C28 107.1(3) . .
C25 N3 B2 129.0(3) . .
C28 N3 B2 123.7(3) . .
C33 N4 C30 107.3(3) . .
C33 N4 B2 128.8(3) . .
C30 N4 B2 123.8(3) . .
N2 B1 N1 109.1(3) . .
N2 B1 F1 107.9(3) . .
N1 B1 F1 108.7(3) . .
N2 B1 C19 110.9(3) . .
N1 B1 C19 109.2(3) . .
F1 B1 C19 111.0(3) . .
N3 B2 N4 109.0(3) . .
N3 B2 F1 108.8(3) . .
N4 B2 F1 108.4(3) . .
N3 B2 C43 111.9(3) . .
N4 B2 C43 109.4(3) . .
F1 B2 C43 109.3(3) . .
N1 C1 C2 109.1(4) . .
N1 C1 C10 124.4(3) . .
C2 C1 C10 126.5(4) . .
C3 C2 C1 107.7(4) . .
C3 C2 C11 127.4(4) . .
C1 C2 C11 124.9(4) . .
C2 C3 C4 107.2(3) . .
C2 C3 C13 126.7(4) . .
C4 C3 C13 126.1(4) . .
C5 C4 N1 120.0(3) . .
C5 C4 C3 131.5(4) . .
N1 C4 C3 108.4(4) . .
C6 C5 C4 122.4(4) . .
C6 C5 H5 117.7 . .
C4 C5 H5 119.9 . .
C5 C6 N2 120.2(4) . .
C5 C6 C7 131.9(4) . .
N2 C6 C7 107.8(3) . .
C8 C7 C6 108.0(4) . .
C8 C7 C15 126.5(4) . .
C6 C7 C15 125.4(4) . .
C7 C8 C9 106.5(4) . .
C7 C8 C16 128.9(4) . .
C9 C8 C16 124.6(4) . .
N2 C9 C8 110.5(3) . .
N2 C9 C18 123.6(3) . .
C8 C9 C18 125.9(4) . .
C1 C10 H10A 109.5 . .
C1 C10 H10B 109.5 . .
H10A C10 H10B 109.5 . .
C1 C10 H10C 109.5 . .
H10A C10 H10C 109.5 . .
H10B C10 H10C 109.5 . .
C2 C11 C12 112.5(4) . .
C2 C11 H11A 108.7 . .
C12 C11 H11A 107.7 . .
C2 C11 H11B 109.4 . .
C12 C11 H11B 109.1 . .
H11A C11 H11B 109.5 . .
C11 C12 H12A 109.5 . .
C11 C12 H12B 109.5 . .
H12A C12 H12B 109.5 . .
C11 C12 H12C 109.5 . .
H12A C12 H12C 109.5 . .
H12B C12 H12C 109.5 . .
C3 C13 H13A 109.5 . .
C3 C13 H13B 109.5 . .
H13A C13 H13B 109.5 . .
C3 C13 H13C 109.5 . .
H13A C13 H13C 109.5 . .
H13B C13 H13C 109.5 . .
C7 C15 H15A 109.5 . .
C7 C15 H15B 109.5 . .
H15A C15 H15B 109.5 . .
C7 C15 H15C 109.5 . .
H15A C15 H15C 109.5 . .
H15B C15 H15C 109.5 . .
C17 C16 C8 112.3(5) . .
C17 C16 H16A 108.0 . .
C8 C16 H16A 109.3 . .
C17 C16 H16B 107.9 . .
C8 C16 H16B 109.7 . .
H16A C16 H16B 109.5 . .
C16 C17 H17A 109.5 . .
C16 C17 H17B 109.5 . .
H17A C17 H17B 109.5 . .
C16 C17 H17C 109.5 . .
H17A C17 H17C 109.5 . .
H17B C17 H17C 109.5 . .
C9 C18 H18A 109.5 . .
C9 C18 H18B 109.5 . .
H18A C18 H18B 109.5 . .
C9 C18 H18C 109.5 . .
H18A C18 H18C 109.5 . .
H18B C18 H18C 109.5 . .
C24 C19 C20 114.1(3) . .
C24 C19 B1 129.0(3) . .
C20 C19 B1 116.8(3) . .
F2 C20 C21 116.4(4) . .
F2 C20 C19 119.7(3) . .
C21 C20 C19 123.8(4) . .
F3 C21 C22 120.4(4) . .
F3 C21 C20 120.7(4) . .
C22 C21 C20 119.0(4) . .
F4 C22 C23 120.2(4) . .
F4 C22 C21 119.7(4) . .
C23 C22 C21 120.1(4) . .
F5 C23 C22 120.5(4) . .
F5 C23 C24 120.3(4) . .
C22 C23 C24 119.2(4) . .
F6 C24 C19 119.6(3) . .
F6 C24 C23 116.5(3) . .
C19 C24 C23 123.8(4) . .
N3 C25 C26 109.9(4) . .
N3 C25 C34 123.4(4) . .
C26 C25 C34 126.6(4) . .
C27 C26 C25 107.3(4) . .
C27 C26 C35 127.3(4) . .
C25 C26 C35 125.3(4) . .
C26 C27 C28 107.6(4) . .
C26 C27 C37 128.0(4) . .
C28 C27 C37 124.4(4) . .
C29 C28 N3 121.1(3) . .
C29 C28 C27 130.8(4) . .
N3 C28 C27 107.9(3) . .
C28 C29 C30 121.7(4) . .
C28 C29 H29 119.9 . .
C30 C29 H29 118.4 . .
C29 C30 N4 120.6(3) . .
C29 C30 C31 130.6(4) . .
N4 C30 C31 108.8(3) . .
C32 C31 C30 106.6(3) . .
C32 C31 C39 127.3(4) . .
C30 C31 C39 126.1(4) . .
C31 C32 C33 107.8(3) . .
C31 C32 C40 127.5(3) . .
C33 C32 C40 124.6(4) . .
N4 C33 C32 109.5(3) . .
N4 C33 C42 124.5(3) . .
C32 C33 C42 126.0(3) . .
C25 C34 H34A 109.5 . .
C25 C34 H34B 109.5 . .
H34A C34 H34B 109.5 . .
C25 C34 H34C 109.5 . .
H34A C34 H34C 109.5 . .
H34B C34 H34C 109.5 . .
C26 C35 C36 107.6(11) . .
C26 C35 H35A 110.2 . .
C36 C35 H35A 110.2 . .
C26 C35 H35B 110.2 . .
C36 C35 H35B 110.2 . .
H35A C35 H35B 108.5 . .
C35 C36 H36A 109.5 . .
C35 C36 H36B 109.5 . .
H36A C36 H36B 109.5 . .
C35 C36 H36C 109.5 . .
H36A C36 H36C 109.5 . .
H36B C36 H36C 109.5 . .
H36D C36' H36E 109.5 . .
H36D C36' H36F 109.5 . .
H36E C36' H36F 109.5 . .
C27 C37 H37A 109.5 . .
C27 C37 H37B 109.5 . .
H37A C37 H37B 109.5 . .
C27 C37 H37C 109.5 . .
H37A C37 H37C 109.5 . .
H37B C37 H37C 109.5 . .
C31 C39 H39A 109.5 . .
C31 C39 H39B 109.5 . .
H39A C39 H39B 109.5 . .
C31 C39 H39C 109.5 . .
H39A C39 H39C 109.5 . .
H39B C39 H39C 109.5 . .
C32 C40 C41 112.6(3) . .
C32 C40 H40A 108.9 . .
C41 C40 H40A 108.7 . .
C32 C40 H40B 109.1 . .
C41 C40 H40B 108.0 . .
H40A C40 H40B 109.5 . .
C40 C41 H41A 109.5 . .
C40 C41 H41B 109.5 . .
H41A C41 H41B 109.5 . .
C40 C41 H41C 109.5 . .
H41A C41 H41C 109.5 . .
H41B C41 H41C 109.5 . .
C33 C42 H42A 109.5 . .
C33 C42 H42B 109.5 . .
H42A C42 H42B 109.5 . .
C33 C42 H42C 109.5 . .
H42A C42 H42C 109.5 . .
H42B C42 H42C 109.5 . .
C48 C43 C44 114.2(3) . .
C48 C43 B2 128.3(3) . .
C44 C43 B2 117.4(3) . .
F7 C44 C45 116.4(3) . .
F7 C44 C43 120.0(3) . .
C45 C44 C43 123.5(4) . .
F8 C45 C46 120.6(4) . .
F8 C45 C44 120.1(4) . .
C46 C45 C44 119.2(4) . .
F9 C46 C45 119.3(4) . .
F9 C46 C47 120.8(4) . .
C45 C46 C47 119.9(4) . .
F10 C47 C46 120.3(3) . .
F10 C47 C48 120.7(4) . .
C46 C47 C48 119.0(4) . .
F11 C48 C47 115.7(4) . .
F11 C48 C43 120.2(3) . .
C47 C48 C43 124.1(4) . .
S1 N5 S1 123.7(3) 2 .
O2 S1 O1 119.5(2) . .
O2 S1 N5 108.1(2) . .
O1 S1 N5 116.6(2) . .
O2 S1 C49 103.6(2) . .
O1 S1 C49 104.1(2) . .
N5 S1 C49 102.59(18) . .
F12 C49 F14 108.3(5) . .
F12 C49 F13 108.3(4) . .
F14 C49 F13 107.6(4) . .
F12 C49 S1 112.0(3) . .
F14 C49 S1 110.7(4) . .
F13 C49 S1 109.8(4) . .
N6 N6 S2 63.8(5) 7 .
N6 N6 O3 115.0(8) 7 .
S2 N6 O3 51.2(4) . .
N6 N6 S2 61.2(6) 7 7
S2 N6 S2 125.0(5) . 7
O3 N6 S2 175.6(7) . 7
N6 N6 O4 104.9(9) 7 7
S2 N6 O4 155.2(8) . 7
O3 N6 O4 132.7(7) . 7
S2 N6 O4 49.3(4) 7 7
O3 S2 O4 153.4(6) . .
O3 S2 O4' 121.6(5) . .
O4 S2 O3' 113.5(5) . .
O4' S2 O3' 75.4(5) . .
O3 S2 N6 64.6(4) . .
O4 S2 N6 117.2(4) . .
O4' S2 N6 144.6(5) . .
O3' S2 N6 105.6(4) . .
O3 S2 N6 119.5(4) . 7
O4 S2 N6 69.4(4) . 7
O4' S2 N6 109.3(5) . 7
O3' S2 N6 153.7(5) . 7
N6 S2 N6 55.0(5) . 7
O3 S2 C50 98.7(5) . .
O4 S2 C50 105.2(6) . .
O4' S2 C50 105.5(6) . .
O3' S2 C50 107.0(4) . .
N6 S2 C50 107.8(5) . .
N6 S2 C50 96.8(4) 7 .
F16' C50 F17 50.0(9) . .
F16' C50 F15' 118(2) . .
F17 C50 F15' 113.2(14) . .
F16' C50 F15 117(2) . .
F17 C50 F15 133.3(14) . .
F16' C50 F16 55.5(10) . .
F17 C50 F16 105.4(13) . .
F15' C50 F16 97.6(18) . .
F15 C50 F16 78.7(17) . .
F16' C50 F17' 108.3(12) . .
F17 C50 F17' 61.9(9) . .
F15' C50 F17' 69.7(14) . .
F15 C50 F17' 93.3(14) . .
F16 C50 F17' 153.1(9) . .
F16' C50 S2 121.3(9) . .
F17 C50 S2 116.4(8) . .
F15' C50 S2 118.8(19) . .
F15 C50 S2 107.8(15) . .
F16 C50 S2 101.6(7) . .
F17' C50 S2 105.4(7) . .
S2 O3 N6 64.2(4) . .
S2 O4 N6 61.3(4) . 7
S2 O3' O4' 50.2(4) . .
S2 O4' O3' 54.3(4) . .
C50 F15' F17' 64.3(12) . .
C50 F17' F15' 46.0(13) . .

loop_
_geom_bond_atom_site_label_1
_geom_bond_atom_site_label_2
_geom_bond_distance
_geom_bond_site_symmetry_2
F1 B1 1.566(5) .
F1 B2 1.576(5) .
F2 C20 1.340(4) .
F3 C21 1.339(5) .
F4 C22 1.345(5) .
F5 C23 1.334(5) .
F6 C24 1.358(4) .
F7 C44 1.340(4) .
F8 C45 1.340(5) .
F9 C46 1.342(4) .
F10 C47 1.338(5) .
F11 C48 1.360(4) .
N1 C1 1.372(5) .
N1 C4 1.397(5) .
N1 B1 1.532(5) .
N2 C9 1.358(5) .
N2 C6 1.408(5) .
N2 B1 1.524(5) .
N3 C25 1.362(5) .
N3 C28 1.405(5) .
N3 B2 1.528(5) .
N4 C33 1.369(5) .
N4 C30 1.402(5) .
N4 B2 1.537(5) .
B1 C19 1.635(6) .
B2 C43 1.636(5) .
C1 C2 1.408(5) .
C1 C10 1.480(6) .
C2 C3 1.389(6) .
C2 C11 1.501(6) .
C3 C4 1.410(6) .
C3 C13 1.500(6) .
C4 C5 1.389(6) .
C5 C6 1.377(6) .
C5 H5 0.9600 .
C6 C7 1.417(6) .
C7 C8 1.385(6) .
C7 C15 1.504(6) .
C8 C9 1.412(6) .
C8 C16 1.521(6) .
C9 C18 1.480(5) .
C10 H10A 0.9800 .
C10 H10B 0.9800 .
C10 H10C 0.9800 .
C11 C12 1.512(7) .
C11 H11A 0.9601 .
C11 H11B 0.9601 .
C12 H12A 0.9800 .
C12 H12B 0.9800 .
C12 H12C 0.9800 .
C13 H13A 0.9800 .
C13 H13B 0.9800 .
C13 H13C 0.9800 .
C15 H15A 0.9800 .
C15 H15B 0.9800 .
C15 H15C 0.9800 .
C16 C17 1.484(8) .
C16 H16A 0.9598 .
C16 H16B 0.9600 .
C17 H17A 0.9800 .
C17 H17B 0.9800 .
C17 H17C 0.9800 .
C18 H18A 0.9800 .
C18 H18B 0.9800 .
C18 H18C 0.9800 .
C19 C24 1.377(5) .
C19 C20 1.390(5) .
C20 C21 1.383(6) .
C21 C22 1.365(6) .
C22 C23 1.365(6) .
C23 C24 1.386(6) .
C25 C26 1.407(6) .
C25 C34 1.488(6) .
C26 C27 1.376(6) .
C26 C35 1.513(6) .
C27 C28 1.420(5) .
C27 C37 1.507(6) .
C28 C29 1.373(5) .
C29 C30 1.385(5) .
C29 H29 0.9600 .
C30 C31 1.414(5) .
C31 C32 1.397(5) .
C31 C39 1.493(5) .
C32 C33 1.406(5) .
C32 C40 1.501(5) .
C33 C42 1.482(5) .
C34 H34A 0.9800 .
C34 H34B 0.9800 .
C34 H34C 0.9800 .
C35 C36 1.515(7) .
C35 H35A 0.9900 .
C35 H35B 0.9900 .
C36 H36A 0.9800 .
C36 H36B 0.9800 .
C36 H36C 0.9800 .
C36' H36D 0.9800 .
C36' H36E 0.9800 .
C36' H36F 0.9800 .
C37 H37A 0.9800 .
C37 H37B 0.9800 .
C37 H37C 0.9800 .
C39 H39A 0.9800 .
C39 H39B 0.9800 .
C39 H39C 0.9800 .
C40 C41 1.523(6) .
C40 H40A 0.9600 .
C40 H40B 0.9601 .
C41 H41A 0.9800 .
C41 H41B 0.9800 .
C41 H41C 0.9800 .
C42 H42A 0.9800 .
C42 H42B 0.9800 .
C42 H42C 0.9800 .
C43 C48 1.387(5) .
C43 C44 1.388(5) .
C44 C45 1.385(5) .
C45 C46 1.372(6) .
C46 C47 1.373(6) .
C47 C48 1.377(5) .
N5 S1 1.577(3) 2
N5 S1 1.577(3) .
S1 O2 1.420(4) .
S1 O1 1.429(3) .
S1 C49 1.839(5) .
C49 F12 1.319(6) .
C49 F14 1.322(5) .
C49 F13 1.324(6) .
N6 N6 1.465(16) 7
N6 S2 1.567(8) .
N6 O3 1.572(11) .
N6 S2 1.605(8) 7
N6 O4 1.712(11) 7
S2 O3 1.357(8) .
S2 O4 1.388(8) .
S2 O4' 1.410(8) .
S2 O3' 1.490(7) .
S2 N6 1.605(8) 7
S2 C50 1.776(9) .
C50 F16' 1.222(15) .
C50 F17 1.226(14) .
C50 F15' 1.23(3) .
C50 F15 1.42(3) .
C50 F16 1.493(16) .
C50 F17' 1.545(15) .
O4 N6 1.712(11) 7
O3' O4' 1.774(11) .
F15' F17' 1.61(3) .

loop_
_geom_torsion_atom_site_label_1
_geom_torsion_atom_site_label_2
_geom_torsion_atom_site_label_3
_geom_torsion_atom_site_label_4
_geom_torsion
_geom_torsion_site_symmetry_1
_geom_torsion_site_symmetry_4
C9 N2 B1 N1 173.6(3) . .
C6 N2 B1 N1 -0.8(5) . .
C9 N2 B1 F1 -68.6(4) . .
C6 N2 B1 F1 117.1(3) . .
C9 N2 B1 C19 53.3(5) . .
C6 N2 B1 C19 -121.1(4) . .
C1 N1 B1 N2 -174.9(3) . .
C4 N1 B1 N2 0.3(5) . .
C1 N1 B1 F1 67.7(4) . .
C4 N1 B1 F1 -117.1(3) . .
C1 N1 B1 C19 -53.5(5) . .
C4 N1 B1 C19 121.6(4) . .
B2 F1 B1 N2 -32.0(5) . .
B2 F1 B1 N1 86.1(4) . .
B2 F1 B1 C19 -153.7(3) . .
C25 N3 B2 N4 172.5(3) . .
C28 N3 B2 N4 -1.9(5) . .
C25 N3 B2 F1 -69.5(4) . .
C28 N3 B2 F1 116.0(3) . .
C25 N3 B2 C43 51.4(5) . .
C28 N3 B2 C43 -123.1(4) . .
C33 N4 B2 N3 -177.1(3) . .
C30 N4 B2 N3 -0.6(5) . .
C33 N4 B2 F1 64.7(4) . .
C30 N4 B2 F1 -118.8(3) . .
C33 N4 B2 C43 -54.4(5) . .
C30 N4 B2 C43 122.1(3) . .
B1 F1 B2 N3 -27.8(5) . .
B1 F1 B2 N4 90.6(4) . .
B1 F1 B2 C43 -150.3(3) . .
C4 N1 C1 C2 0.2(4) . .
B1 N1 C1 C2 176.0(3) . .
C4 N1 C1 C10 178.5(4) . .
B1 N1 C1 C10 -5.7(6) . .
N1 C1 C2 C3 0.5(4) . .
C10 C1 C2 C3 -177.8(4) . .
N1 C1 C2 C11 178.5(4) . .
C10 C1 C2 C11 0.2(6) . .
C1 C2 C3 C4 -1.0(4) . .
C11 C2 C3 C4 -178.9(4) . .
C1 C2 C3 C13 179.7(4) . .
C11 C2 C3 C13 1.8(7) . .
C1 N1 C4 C5 176.7(3) . .
B1 N1 C4 C5 0.7(5) . .
C1 N1 C4 C3 -0.8(4) . .
B1 N1 C4 C3 -176.8(3) . .
C2 C3 C4 C5 -176.0(4) . .
C13 C3 C4 C5 3.3(7) . .
C2 C3 C4 N1 1.1(4) . .
C13 C3 C4 N1 -179.6(4) . .
N1 C4 C5 C6 -1.3(6) . .
C3 C4 C5 C6 175.5(4) . .
C4 C5 C6 N2 0.9(6) . .
C4 C5 C6 C7 -175.0(4) . .
C9 N2 C6 C5 -175.1(4) . .
B1 N2 C6 C5 0.3(6) . .
C9 N2 C6 C7 1.7(4) . .
B1 N2 C6 C7 177.1(3) . .
C5 C6 C7 C8 175.9(4) . .
N2 C6 C7 C8 -0.3(5) . .
C5 C6 C7 C15 -3.5(8) . .
N2 C6 C7 C15 -179.8(4) . .
C6 C7 C8 C9 -1.1(5) . .
C15 C7 C8 C9 178.4(5) . .
C6 C7 C8 C16 177.5(5) . .
C15 C7 C8 C16 -3.0(8) . .
C6 N2 C9 C8 -2.4(4) . .
B1 N2 C9 C8 -177.5(4) . .
C6 N2 C9 C18 176.5(3) . .
B1 N2 C9 C18 1.4(6) . .
C7 C8 C9 N2 2.2(5) . .
C16 C8 C9 N2 -176.5(4) . .
C7 C8 C9 C18 -176.7(4) . .
C16 C8 C9 C18 4.7(7) . .
C3 C2 C11 C12 88.0(6) . .
C1 C2 C11 C12 -89.6(6) . .
C7 C8 C16 C17 102.9(6) . .
C9 C8 C16 C17 -78.7(6) . .
N2 B1 C19 C24 -128.3(4) . .
N1 B1 C19 C24 111.5(4) . .
F1 B1 C19 C24 -8.3(5) . .
N2 B1 C19 C20 55.2(4) . .
N1 B1 C19 C20 -65.0(4) . .
F1 B1 C19 C20 175.2(3) . .
C24 C19 C20 F2 -179.9(3) . .
B1 C19 C20 F2 -2.8(5) . .
C24 C19 C20 C21 0.3(6) . .
B1 C19 C20 C21 177.3(4) . .
F2 C20 C21 F3 -0.5(6) . .
C19 C20 C21 F3 179.3(4) . .
F2 C20 C21 C22 -179.6(4) . .
C19 C20 C21 C22 0.2(6) . .
F3 C21 C22 F4 -0.7(6) . .
C20 C21 C22 F4 178.4(4) . .
F3 C21 C22 C23 -179.5(4) . .
C20 C21 C22 C23 -0.4(6) . .
F4 C22 C23 F5 -0.3(6) . .
C21 C22 C23 F5 178.5(4) . .
F4 C22 C23 C24 -178.7(4) . .
C21 C22 C23 C24 0.0(6) . .
C20 C19 C24 F6 178.7(3) . .
B1 C19 C24 F6 2.1(6) . .
C20 C19 C24 C23 -0.7(5) . .
B1 C19 C24 C23 -177.3(4) . .
F5 C23 C24 F6 2.7(6) . .
C22 C23 C24 F6 -178.8(4) . .
F5 C23 C24 C19 -177.9(4) . .
C22 C23 C24 C19 0.5(6) . .
C28 N3 C25 C26 -3.7(4) . .
B2 N3 C25 C26 -178.8(4) . .
C28 N3 C25 C34 173.5(3) . .
B2 N3 C25 C34 -1.7(6) . .
N3 C25 C26 C27 3.1(5) . .
C34 C25 C26 C27 -174.0(4) . .
N3 C25 C26 C35 -174.5(4) . .
C34 C25 C26 C35 8.5(7) . .
C25 C26 C27 C28 -1.2(5) . .
C35 C26 C27 C28 176.3(4) . .
C25 C26 C27 C37 178.3(5) . .
C35 C26 C27 C37 -4.2(8) . .
C25 N3 C28 C29 -172.8(3) . .
B2 N3 C28 C29 2.7(5) . .
C25 N3 C28 C27 2.9(4) . .
B2 N3 C28 C27 178.3(3) . .
C26 C27 C28 C29 174.1(4) . .
C37 C27 C28 C29 -5.5(7) . .
C26 C27 C28 N3 -1.0(5) . .
C37 C27 C28 N3 179.5(4) . .
N3 C28 C29 C30 -0.7(6) . .
C27 C28 C29 C30 -175.2(4) . .
C28 C29 C30 N4 -1.8(5) . .
C28 C29 C30 C31 177.5(4) . .
C33 N4 C30 C29 179.6(3) . .
B2 N4 C30 C29 2.4(5) . .
C33 N4 C30 C31 0.1(4) . .
B2 N4 C30 C31 -177.0(3) . .
C29 C30 C31 C32 -179.4(4) . .
N4 C30 C31 C32 0.0(4) . .
C29 C30 C31 C39 0.3(6) . .
N4 C30 C31 C39 179.7(3) . .
C30 C31 C32 C33 -0.2(4) . .
C39 C31 C32 C33 -179.8(4) . .
C30 C31 C32 C40 -176.6(3) . .
C39 C31 C32 C40 3.8(7) . .
C30 N4 C33 C32 -0.2(4) . .
B2 N4 C33 C32 176.7(3) . .
C30 N4 C33 C42 178.7(3) . .
B2 N4 C33 C42 -4.4(6) . .
C31 C32 C33 N4 0.2(4) . .
C40 C32 C33 N4 176.8(3) . .
C31 C32 C33 C42 -178.6(4) . .
C40 C32 C33 C42 -2.1(6) . .
C27 C26 C35 C36 103.1(12) . .
C25 C26 C35 C36 -79.9(12) . .
C31 C32 C40 C41 91.4(5) . .
C33 C32 C40 C41 -84.5(5) . .
N3 B2 C43 C48 -135.4(4) . .
N4 B2 C43 C48 103.7(4) . .
F1 B2 C43 C48 -14.8(5) . .
N3 B2 C43 C44 49.4(4) . .
N4 B2 C43 C44 -71.5(4) . .
F1 B2 C43 C44 170.0(3) . .
C48 C43 C44 F7 -178.3(3) . .
B2 C43 C44 F7 -2.4(5) . .
C48 C43 C44 C45 -0.2(5) . .
B2 C43 C44 C45 175.7(3) . .
F7 C44 C45 F8 -2.6(5) . .
C43 C44 C45 F8 179.3(3) . .
F7 C44 C45 C46 176.7(3) . .
C43 C44 C45 C46 -1.4(6) . .
F8 C45 C46 F9 0.9(6) . .
C44 C45 C46 F9 -178.4(3) . .
F8 C45 C46 C47 -179.2(4) . .
C44 C45 C46 C47 1.5(6) . .
F9 C46 C47 F10 -0.9(6) . .
C45 C46 C47 F10 179.2(4) . .
F9 C46 C47 C48 179.9(3) . .
C45 C46 C47 C48 0.0(6) . .
F10 C47 C48 F11 0.3(5) . .
C46 C47 C48 F11 179.5(3) . .
F10 C47 C48 C43 179.0(3) . .
C46 C47 C48 C43 -1.8(6) . .
C44 C43 C48 F11 -179.5(3) . .
B2 C43 C48 F11 5.1(6) . .
C44 C43 C48 C47 1.9(5) . .
B2 C43 C48 C47 -173.5(4) . .
S1 N5 S1 O2 160.3(2) 2 .
S1 N5 S1 O1 22.37(16) 2 .
S1 N5 S1 C49 -90.64(18) 2 .
O2 S1 C49 F12 173.8(4) . .
O1 S1 C49 F12 -60.5(4) . .
N5 S1 C49 F12 61.4(4) . .
O2 S1 C49 F14 52.8(4) . .
O1 S1 C49 F14 178.5(4) . .
N5 S1 C49 F14 -59.6(4) . .
O2 S1 C49 F13 -65.9(4) . .
O1 S1 C49 F13 59.8(4) . .
N5 S1 C49 F13 -178.3(4) . .
N6 N6 S2 O3 177.2(10) 7 .
S2 N6 S2 O3 177.2(10) 7 .
O4 N6 S2 O3 109.7(15) 7 .
N6 N6 S2 O4 -32.5(10) 7 .
O3 N6 S2 O4 150.3(7) . .
S2 N6 S2 O4 -32.5(10) 7 .
O4 N6 S2 O4 -100.0(15) 7 .
N6 N6 S2 O4' -73.4(12) 7 .
O3 N6 S2 O4' 109.4(9) . .
S2 N6 S2 O4' -73.4(12) 7 .
O4 N6 S2 O4' -140.9(13) 7 .
N6 N6 S2 O3' -160.0(7) 7 .
O3 N6 S2 O3' 22.7(6) . .
S2 N6 S2 O3' -160.0(7) 7 .
O4 N6 S2 O3' 132.4(14) 7 .
O3 N6 S2 N6 -177.2(10) . 7
S2 N6 S2 N6 0.0 7 7
O4 N6 S2 N6 -67.6(14) 7 7
N6 N6 S2 C50 85.9(8) 7 .
O3 N6 S2 C50 -91.3(6) . .
S2 N6 S2 C50 85.9(8) 7 .
O4 N6 S2 C50 18.3(15) 7 .
O3 S2 C50 F16' -63.8(13) . .
O4 S2 C50 F16' 128.0(13) . .
O4' S2 C50 F16' 169.9(13) . .
O3' S2 C50 F16' -111.0(13) . .
N6 S2 C50 F16' 2.2(14) . .
N6 S2 C50 F16' 57.6(13) 7 .
O3 S2 C50 F17 -121.1(14) . .
O4 S2 C50 F17 70.7(14) . .
O4' S2 C50 F17 112.5(14) . .
O3' S2 C50 F17 -168.3(13) . .
N6 S2 C50 F17 -55.2(14) . .
N6 S2 C50 F17 0.2(14) 7 .
O3 S2 C50 F15' 98.1(17) . .
O4 S2 C50 F15' -70.1(17) . .
O4' S2 C50 F15' -28.3(18) . .
O3' S2 C50 F15' 50.9(18) . .
N6 S2 C50 F15' 164.0(17) . .
N6 S2 C50 F15' -140.6(17) 7 .
O3 S2 C50 F15 74.4(17) . .
O4 S2 C50 F15 -93.8(17) . .
O4' S2 C50 F15 -51.9(17) . .
O3' S2 C50 F15 27.2(17) . .
N6 S2 C50 F15 140.4(17) . .
N6 S2 C50 F15 -164.2(17) 7 .
O3 S2 C50 F16 -7.3(7) . .
O4 S2 C50 F16 -175.5(7) . .
O4' S2 C50 F16 -133.7(7) . .
O3' S2 C50 F16 -54.5(8) . .
N6 S2 C50 F16 58.6(7) . .
N6 S2 C50 F16 114.0(7) 7 .
O3 S2 C50 F17' 173.1(7) . .
O4 S2 C50 F17' 4.9(8) . .
O4' S2 C50 F17' 46.7(8) . .
O3' S2 C50 F17' 125.9(7) . .
N6 S2 C50 F17' -121.0(7) . .
N6 S2 C50 F17' -65.6(7) 7 .
O4 S2 O3 N6 -100.5(11) . .
O4' S2 O3 N6 -140.1(6) . .
O3' S2 O3 N6 -149.2(9) . .
N6 S2 O3 N6 2.6(9) 7 .
C50 S2 O3 N6 105.6(5) . .
N6 N6 O3 S2 -2.7(10) 7 .
O4 N6 O3 S2 -147.5(11) 7 .
O3 S2 O4 N6 115.1(10) . 7
O4' S2 O4 N6 172.1(11) . 7
O3' S2 O4 N6 151.7(5) . 7
N6 S2 O4 N6 28.1(9) . 7
C50 S2 O4 N6 -91.7(5) . 7
O3 S2 O3' O4' 171.9(8) . .
O4 S2 O3' O4' 13.5(7) . .
N6 S2 O3' O4' 143.3(5) . .
N6 S2 O3' O4' 104.2(10) 7 .
C50 S2 O3' O4' -102.1(6) . .
O3 S2 O4' O3' -6.9(7) . .
O4 S2 O4' O3' -160.7(11) . .
N6 S2 O4' O3' -96.6(9) . .
N6 S2 O4' O3' -152.9(5) 7 .
C50 S2 O4' O3' 103.9(5) . .
F16' C50 F15' F17' -100.6(17) . .
F17 C50 F15' F17' -45(2) . .
F15 C50 F15' F17' 165(9) . .
F16 C50 F15' F17' -155.5(11) . .
S2 C50 F15' F17' 96.9(10) . .
F16' C50 F17' F15' 113(2) . .
F17 C50 F17' F15' 132(2) . .
F15 C50 F17' F15' -6(4) . .
F16 C50 F17' F15' 65(3) . .
S2 C50 F17' F15' -116(2) . .
